data_4030536
loop_
_publ_author_name
'Yang, Wei'
'Cao, Jingming'
'Zhang, Mengxun'
'Lan, Rongfeng'
'Zhu, Lizhi'
'Du, Guangyan'
'He, Shuzhong'
'Lee, Chi-Sing'

_publ_section_title
;
 Systemic Study on the Biogenic Pathways of Yezo'otogirins: Total
 Synthesis and Antitumor Activities of (+-)-Yezo'otogirin C and Its
 Structural Analogues.
;
_journal_issue 2
_journal_name_full 'The Journal of organic chemistry'
_journal_page_first 836
_journal_paper_doi 10.1021/jo502267g
_journal_volume 80
_journal_year 2014
_chemical_formula_sum 'C23 H38 O4'
_chemical_formula_weight 378.53
_chemical_name_systematic
;
 ?
;
_space_group_crystal_system monoclinic
_space_group_IT_number 15
_space_group_name_Hall '-C 2yc'
_space_group_name_H-M_alt 'C 1 2/c 1'
_symmetry_space_group_name_Hall '-C 2yc'
_symmetry_space_group_name_H-M 'C 1 2/c 1'
_atom_sites_solution_hydrogens geom
_audit_creation_method SHELXL-2013
_cell_angle_alpha 90
_cell_angle_beta 101.794(7)
_cell_angle_gamma 90
_cell_formula_units_Z 8
_cell_length_a 32.0238(5)
_cell_length_b 16.1168(2)
_cell_length_c 8.6240(6)
_cell_measurement_reflns_used 35420
_cell_measurement_temperature 293(2)
_cell_measurement_theta_max 68.30
_cell_measurement_theta_min 6.60
_cell_volume 4357.1(3)
_computing_cell_refinement 'CrystalClear-SM Auto 2.0 r4'
_computing_data_collection 'CrystalClear-SM 2.0 r4 (Rigaku, 2009)'
_computing_data_reduction 'CrystalClear-SM Auto 2.0 r4'
_computing_molecular_graphics 'CrystalStructure 4.0'
_computing_publication_material 'CrystalStructure 4.0 (Rigaku, 2009)'
_computing_structure_refinement 'SHELXL-2013 (Sheldrick, 2013)'
_computing_structure_solution 'SHELXS97 (Sheldrick, 1997)'
_diffrn_ambient_temperature 293(2)
_diffrn_measured_fraction_theta_full 0.978
_diffrn_measured_fraction_theta_max 0.977
_diffrn_measurement_device_type 'Rigaku Saturn944+ CCD'
_diffrn_measurement_method \w
_diffrn_radiation_type CuK\a
_diffrn_radiation_wavelength 1.54187
_diffrn_reflns_av_R_equivalents 0.0333
_diffrn_reflns_av_unetI/netI 0.0208
_diffrn_reflns_Laue_measured_fraction_full 0.978
_diffrn_reflns_Laue_measured_fraction_max 0.977
_diffrn_reflns_limit_h_max 38
_diffrn_reflns_limit_h_min -38
_diffrn_reflns_limit_k_max 19
_diffrn_reflns_limit_k_min -19
_diffrn_reflns_limit_l_max 9
_diffrn_reflns_limit_l_min -10
_diffrn_reflns_number 40404
_diffrn_reflns_point_group_measured_fraction_full 0.978
_diffrn_reflns_point_group_measured_fraction_max 0.977
_diffrn_reflns_theta_full 67.687
_diffrn_reflns_theta_max 68.291
_diffrn_reflns_theta_min 6.627
_exptl_absorpt_coefficient_mu 0.607
_exptl_absorpt_correction_T_max 0.870
_exptl_absorpt_correction_T_min 0.809
_exptl_absorpt_correction_type multi-scan
_exptl_absorpt_process_details 'Jacobson, R. (1998) Private communication'
_exptl_crystal_colour colorless
_exptl_crystal_density_diffrn 1.154
_exptl_crystal_description block
_exptl_crystal_F_000 1664
_exptl_crystal_size_max 0.20
_exptl_crystal_size_mid 0.20
_exptl_crystal_size_min 0.20
_refine_diff_density_max 0.268
_refine_diff_density_min -0.229
_refine_diff_density_rms 0.056
_refine_ls_extinction_method none
_refine_ls_goodness_of_fit_ref 1.092
_refine_ls_hydrogen_treatment constr
_refine_ls_matrix_type full
_refine_ls_number_parameters 279
_refine_ls_number_reflns 3917
_refine_ls_number_restraints 42
_refine_ls_restrained_S_all 1.088
_refine_ls_R_factor_all 0.0522
_refine_ls_R_factor_gt 0.0479
_refine_ls_shift/su_max 0.000
_refine_ls_shift/su_mean 0.000
_refine_ls_structure_factor_coef Fsqd
_refine_ls_weighting_details
;
 w=1/[\s^2^(Fo^2^)+(0.0737P)^2^+1.8097P]
 where P=(Fo^2^+2Fc^2^)/3
;
_refine_ls_weighting_scheme calc
_refine_ls_wR_factor_gt 0.1286
_refine_ls_wR_factor_ref 0.1346
_reflns_Friedel_coverage 0.000
_reflns_number_gt 3471
_reflns_number_total 3917
_reflns_threshold_expression 'I > 2\s(I)'
_cod_data_source_file jo502267g_si_003.cif
_cod_data_source_block shelx
_cod_database_code 4030536
_shelx_space_group_comment
;
The symmetry employed for this shelxl refinement is uniquely defined
by the following loop, which should always be used as a source of
symmetry information in preference to the above space-group names.
They are only intended as comments.
;
_shelxl_version_number 2013-2

loop_
_space_group_symop_operation_xyz
'x, y, z'
'-x, y, -z+1/2'
'x+1/2, y+1/2, z'
'-x+1/2, y+1/2, -z+1/2'
'-x, -y, -z'
'x, -y, z-1/2'
'-x+1/2, -y+1/2, -z'
'x+1/2, -y+1/2, z-1/2'

loop_
_atom_site_label
_atom_site_type_symbol
_atom_site_fract_x
_atom_site_fract_y
_atom_site_fract_z
_atom_site_U_iso_or_equiv
_atom_site_adp_type
_atom_site_occupancy
_atom_site_site_symmetry_order
_atom_site_calc_flag
_atom_site_refinement_flags_posn
_atom_site_refinement_flags_adp
_atom_site_refinement_flags_occupancy
_atom_site_disorder_assembly
_atom_site_disorder_group
O1 O 0.04826(3) 0.67365(6) 0.12887(11) 0.0438(3) Uani 1 1 d . . . . .
O2 O 0.06801(3) 0.62980(6) 0.27345(11) 0.0403(2) Uani 1 1 d . . . . .
O3 O 0.03724(3) 0.73252(6) 0.40349(13) 0.0449(3) Uani 1 1 d . . . . .
H3 H 0.0171 0.7004 0.3962 0.067 Uiso 1 1 calc R U . . .
O4 O 0.10470(4) 0.81453(7) 0.63151(13) 0.0580(3) Uani 1 1 d . . . . .
C1 C 0.07460(4) 0.68767(8) 0.40247(16) 0.0356(3) Uani 1 1 d . . . . .
C2 C 0.08788(5) 0.63360(9) 0.54980(17) 0.0459(3) Uani 1 1 d . . . . .
H2 H 0.0894 0.6706 0.6410 0.055 Uiso 1 1 calc R U . . .
C3 C 0.13252(6) 0.59632(11) 0.5648(2) 0.0600(4) Uani 1 1 d . . . . .
H3A H 0.1485 0.6072 0.6710 0.072 Uiso 1 1 calc R U . . .
H3B H 0.1296 0.5366 0.5531 0.072 Uiso 1 1 calc R U . . .
C4 C 0.15857(4) 0.62767(9) 0.44706(18) 0.0458(4) Uani 1 1 d . . . . .
H4 H 0.1456 0.6041 0.3437 0.055 Uiso 1 1 calc R U . . .
C5 C 0.20448(5) 0.59393(10) 0.4899(2) 0.0613(5) Uani 1 1 d . . . . .
H5A H 0.2216 0.6214 0.4244 0.074 Uiso 1 1 calc R U . . .
H5B H 0.2165 0.6076 0.5994 0.074 Uiso 1 1 calc R U . . .
C6 C 0.20728(6) 0.50205(11) 0.4682(2) 0.0622(5) Uani 1 1 d . . . . .
H6 H 0.1842 0.4768 0.4022 0.075 Uiso 1 1 calc R U . . .
C7 C 0.23931(5) 0.45316(10) 0.5337(2) 0.0546(4) Uani 1 1 d . . . . .
C8 C 0.27675(7) 0.48341(15) 0.6516(3) 0.0937(8) Uani 1 1 d . . . . .
H8A H 0.3025 0.4684 0.6180 0.141 Uiso 1 1 calc R U . . .
H8B H 0.2766 0.4587 0.7528 0.141 Uiso 1 1 calc R U . . .
H8C H 0.2753 0.5427 0.6601 0.141 Uiso 1 1 calc R U . . .
C9 C 0.05468(7) 0.56754(12) 0.5640(3) 0.0713(5) Uani 1 1 d . . . . .
H9A H 0.0278 0.5938 0.5654 0.107 Uiso 1 1 calc R U . . .
H9B H 0.0639 0.5369 0.6604 0.107 Uiso 1 1 calc R U . . .
H9C H 0.0514 0.5304 0.4753 0.107 Uiso 1 1 calc R U . . .
C10 C 0.23971(7) 0.36208(12) 0.4963(3) 0.0728(5) Uani 1 1 d . . . . .
H10A H 0.2135 0.3473 0.4258 0.109 Uiso 1 1 calc R U . . .
H10B H 0.2426 0.3307 0.5925 0.109 Uiso 1 1 calc R U . . .
H10C H 0.2633 0.3501 0.4469 0.109 Uiso 1 1 calc R U . . .
C11 C 0.15698(4) 0.72314(8) 0.42753(18) 0.0415(3) Uani 1 1 d . . . . .
C12 C 0.18317(5) 0.76480(11) 0.5770(2) 0.0598(5) Uani 1 1 d . . . . .
H12A H 0.1714 0.7500 0.6671 0.090 Uiso 1 1 calc R U . . .
H12B H 0.1821 0.8240 0.5637 0.090 Uiso 1 1 calc R U . . .
H12C H 0.2122 0.7464 0.5933 0.090 Uiso 1 1 calc R U . . .
C13 C 0.10833(4) 0.75423(8) 0.38023(15) 0.0337(3) Uani 1 1 d D . . . .
C14 C 0.10075(4) 0.82710(9) 0.49124(17) 0.0414(3) Uani 1 1 d D . . . .
C17 C 0.10156(4) 0.78200(8) 0.20363(16) 0.0381(3) Uani 1 1 d . . . . .
H17 H 0.0831 0.8310 0.1920 0.046 Uiso 1 1 calc R U . . .
C18 C 0.14590(5) 0.81155(10) 0.1885(2) 0.0499(4) Uani 1 1 d . . . . .
H18A H 0.1487 0.8114 0.0786 0.060 Uiso 1 1 calc R U . . .
H18B H 0.1513 0.8672 0.2306 0.060 Uiso 1 1 calc R U . . .
C19 C 0.17637(5) 0.75002(11) 0.2846(2) 0.0540(4) Uani 1 1 d . . . . .
H19A H 0.2041 0.7755 0.3214 0.065 Uiso 1 1 calc R U . . .
H19B H 0.1799 0.7022 0.2203 0.065 Uiso 1 1 calc R U . . .
C20 C 0.08103(4) 0.71945(9) 0.07305(16) 0.0416(3) Uani 1 1 d . . . . .
C21 C 0.05494(6) 0.76712(12) -0.06729(19) 0.0591(4) Uani 1 1 d . . . . .
H21A H 0.0412 0.7286 -0.1464 0.089 Uiso 1 1 calc R U . . .
H21B H 0.0735 0.8027 -0.1117 0.089 Uiso 1 1 calc R U . . .
H21C H 0.0337 0.8000 -0.0318 0.089 Uiso 1 1 calc R U . . .
C22 C 0.10993(5) 0.65766(11) 0.0118(2) 0.0544(4) Uani 1 1 d . . . . .
H22A H 0.1245 0.6240 0.0980 0.082 Uiso 1 1 calc R U . . .
H22B H 0.1305 0.6872 -0.0338 0.082 Uiso 1 1 calc R U . . .
H22C H 0.0930 0.6229 -0.0672 0.082 Uiso 1 1 calc R U . . .
C15 C 0.0819(6) 0.9128(7) 0.428(2) 0.060(4) Uani 0.352(19) 1 d D U P A 1
H15 H 0.0741 0.9151 0.3117 0.071 Uiso 0.352(19) 1 calc R U P A 1
C23 C 0.0446(3) 0.9348(6) 0.509(3) 0.112(5) Uani 0.352(19) 1 d D U P A 1
H23A H 0.0200 0.9027 0.4627 0.168 Uiso 0.352(19) 1 calc R U P A 1
H23B H 0.0381 0.9928 0.4948 0.168 Uiso 0.352(19) 1 calc R U P A 1
H23C H 0.0526 0.9226 0.6201 0.168 Uiso 0.352(19) 1 calc R U P A 1
C16 C 0.1163(7) 0.9749(9) 0.497(3) 0.108(7) Uani 0.352(19) 1 d D U P A 1
H16A H 0.1079 1.0293 0.4578 0.162 Uiso 0.352(19) 1 calc R U P A 1
H16B H 0.1426 0.9599 0.4672 0.162 Uiso 0.352(19) 1 calc R U P A 1
H16C H 0.1202 0.9746 0.6105 0.162 Uiso 0.352(19) 1 calc R U P A 1
C15B C 0.0916(3) 0.9160(4) 0.4353(11) 0.0555(17) Uani 0.648(19) 1 d D U P A 2
H15B H 0.1010 0.9222 0.3348 0.067 Uiso 0.648(19) 1 calc R U P A 2
C23B C 0.04305(19) 0.9272(4) 0.4011(17) 0.111(3) Uani 0.648(19) 1 d D U P A 2
H23D H 0.0360 0.9827 0.3644 0.167 Uiso 0.648(19) 1 calc R U P A 2
H23E H 0.0326 0.9176 0.4963 0.167 Uiso 0.648(19) 1 calc R U P A 2
H23F H 0.0301 0.8884 0.3212 0.167 Uiso 0.648(19) 1 calc R U P A 2
C16B C 0.1145(5) 0.9787(6) 0.5470(14) 0.104(4) Uani 0.648(19) 1 d D U P A 2
H16D H 0.1446 0.9668 0.5681 0.156 Uiso 0.648(19) 1 calc R U P A 2
H16E H 0.1044 0.9768 0.6442 0.156 Uiso 0.648(19) 1 calc R U P A 2
H16F H 0.1096 1.0329 0.5009 0.156 Uiso 0.648(19) 1 calc R U P A 2

loop_
_atom_site_aniso_label
_atom_site_aniso_U_11
_atom_site_aniso_U_22
_atom_site_aniso_U_33
_atom_site_aniso_U_23
_atom_site_aniso_U_13
_atom_site_aniso_U_12
O1 0.0364(5) 0.0548(6) 0.0374(5) 0.0011(4) 0.0011(4) -0.0015(4)
O2 0.0425(5) 0.0366(5) 0.0394(5) -0.0013(4) 0.0026(4) -0.0030(4)
O3 0.0336(5) 0.0480(6) 0.0551(6) -0.0029(5) 0.0137(4) -0.0008(4)
O4 0.0736(8) 0.0561(7) 0.0456(7) -0.0089(5) 0.0154(5) -0.0045(5)
C1 0.0336(6) 0.0364(7) 0.0369(7) -0.0021(5) 0.0075(5) -0.0021(5)
C2 0.0560(8) 0.0426(8) 0.0388(8) 0.0042(6) 0.0088(6) -0.0044(6)
C3 0.0613(10) 0.0502(9) 0.0636(10) 0.0188(8) 0.0011(8) 0.0054(7)
C4 0.0387(7) 0.0401(7) 0.0529(9) -0.0002(6) -0.0040(6) 0.0050(6)
C5 0.0449(8) 0.0507(9) 0.0790(12) -0.0060(8) -0.0094(8) 0.0114(7)
C6 0.0516(9) 0.0513(9) 0.0746(12) -0.0098(8) -0.0086(8) 0.0113(7)
C7 0.0479(8) 0.0514(9) 0.0641(10) 0.0048(7) 0.0105(7) 0.0118(7)
C8 0.0583(11) 0.0845(15) 0.123(2) -0.0016(14) -0.0179(12) 0.0196(10)
C9 0.0755(12) 0.0625(11) 0.0779(13) 0.0230(9) 0.0205(10) -0.0141(9)
C10 0.0732(12) 0.0544(10) 0.0939(15) 0.0046(10) 0.0239(10) 0.0183(9)
C11 0.0315(6) 0.0394(7) 0.0506(8) -0.0013(6) 0.0016(6) 0.0008(5)
C12 0.0450(8) 0.0522(9) 0.0723(12) -0.0114(8) -0.0111(8) -0.0010(7)
C13 0.0316(6) 0.0322(6) 0.0367(7) 0.0000(5) 0.0056(5) 0.0007(5)
C14 0.0403(7) 0.0400(7) 0.0434(9) -0.0061(6) 0.0076(6) -0.0027(5)
C17 0.0382(7) 0.0359(7) 0.0413(8) 0.0029(5) 0.0107(5) 0.0040(5)
C18 0.0477(8) 0.0474(8) 0.0578(10) 0.0066(7) 0.0187(7) -0.0052(6)
C19 0.0349(7) 0.0593(9) 0.0701(11) 0.0038(8) 0.0161(7) -0.0011(6)
C20 0.0394(7) 0.0489(8) 0.0371(8) 0.0010(6) 0.0093(6) 0.0025(6)
C21 0.0606(10) 0.0748(11) 0.0401(9) 0.0088(8) 0.0061(7) 0.0078(8)
C22 0.0571(9) 0.0582(9) 0.0506(9) -0.0116(7) 0.0172(7) 0.0049(7)
C15 0.066(7) 0.025(4) 0.083(7) -0.015(3) 0.003(4) 0.009(3)
C23 0.061(4) 0.076(5) 0.204(15) -0.047(7) 0.036(7) 0.015(3)
C16 0.119(11) 0.027(4) 0.19(2) -0.011(7) 0.058(13) -0.014(5)
C15B 0.065(3) 0.046(3) 0.052(3) -0.0087(17) 0.005(2) 0.0054(18)
C23B 0.089(3) 0.066(3) 0.176(8) 0.014(3) 0.019(4) 0.036(2)
C16B 0.144(8) 0.050(3) 0.106(4) -0.030(3) -0.003(4) -0.004(3)

loop_
_atom_type_symbol
_atom_type_description
_atom_type_scat_dispersion_real
_atom_type_scat_dispersion_imag
_atom_type_scat_source
C C 0.0181 0.0091 'International Tables Vol C Tables 4.2.6.8 and 6.1.1.4'
H H 0.0000 0.0000 'International Tables Vol C Tables 4.2.6.8 and 6.1.1.4'
O O 0.0492 0.0322 'International Tables Vol C Tables 4.2.6.8 and 6.1.1.4'

loop_
_geom_angle_atom_site_label_1
_geom_angle_atom_site_label_2
_geom_angle_atom_site_label_3
_geom_angle
C20 O1 O2 108.35(9)
C1 O2 O1 108.49(9)
C1 O3 H3 109.5
O3 C1 O2 110.51(10)
O3 C1 C2 112.49(11)
O2 C1 C2 104.25(10)
O3 C1 C13 105.05(10)
O2 C1 C13 110.32(10)
C2 C1 C13 114.33(11)
C9 C2 C1 112.61(13)
C9 C2 C3 111.89(14)
C1 C2 C3 112.98(12)
C9 C2 H2 106.2
C1 C2 H2 106.2
C3 C2 H2 106.2
C4 C3 C2 116.22(12)
C4 C3 H3A 108.2
C2 C3 H3A 108.2
C4 C3 H3B 108.2
C2 C3 H3B 108.2
H3A C3 H3B 107.4
C3 C4 C5 110.41(13)
C3 C4 C11 113.04(13)
C5 C4 C11 112.68(12)
C3 C4 H4 106.8
C5 C4 H4 106.8
C11 C4 H4 106.8
C6 C5 C4 113.44(14)
C6 C5 H5A 108.9
C4 C5 H5A 108.9
C6 C5 H5B 108.9
C4 C5 H5B 108.9
H5A C5 H5B 107.7
C7 C6 C5 126.58(16)
C7 C6 H6 116.7
C5 C6 H6 116.7
C6 C7 C8 122.83(17)
C6 C7 C10 121.97(17)
C8 C7 C10 115.18(16)
C7 C8 H8A 109.5
C7 C8 H8B 109.5
H8A C8 H8B 109.5
C7 C8 H8C 109.5
H8A C8 H8C 109.5
H8B C8 H8C 109.5
C2 C9 H9A 109.5
C2 C9 H9B 109.5
H9A C9 H9B 109.5
C2 C9 H9C 109.5
H9A C9 H9C 109.5
H9B C9 H9C 109.5
C7 C10 H10A 109.5
C7 C10 H10B 109.5
H10A C10 H10B 109.5
C7 C10 H10C 109.5
H10A C10 H10C 109.5
H10B C10 H10C 109.5
C12 C11 C4 110.01(12)
C12 C11 C19 107.78(13)
C4 C11 C19 110.77(13)
C12 C11 C13 114.20(12)
C4 C11 C13 110.25(10)
C19 C11 C13 103.64(11)
C11 C12 H12A 109.5
C11 C12 H12B 109.5
H12A C12 H12B 109.5
C11 C12 H12C 109.5
H12A C12 H12C 109.5
H12B C12 H12C 109.5
C17 C13 C1 110.83(10)
C17 C13 C14 111.97(10)
C1 C13 C14 104.04(10)
C17 C13 C11 105.73(10)
C1 C13 C11 114.42(10)
C14 C13 C11 110.00(10)
O4 C14 C15B 116.7(4)
O4 C14 C15 117.1(7)
O4 C14 C13 119.29(13)
C15B C14 C13 123.8(3)
C15 C14 C13 123.1(7)
C18 C17 C20 113.79(12)
C18 C17 C13 103.11(11)
C20 C17 C13 118.39(11)
C18 C17 H17 107.0
C20 C17 H17 107.0
C13 C17 H17 107.0
C19 C18 C17 104.79(11)
C19 C18 H18A 110.8
C17 C18 H18A 110.8
C19 C18 H18B 110.8
C17 C18 H18B 110.8
H18A C18 H18B 108.9
C18 C19 C11 107.46(12)
C18 C19 H19A 110.2
C11 C19 H19A 110.2
C18 C19 H19B 110.2
C11 C19 H19B 110.2
H19A C19 H19B 108.5
O1 C20 C22 108.38(12)
O1 C20 C21 101.77(11)
C22 C20 C21 109.03(13)
O1 C20 C17 108.59(10)
C22 C20 C17 118.53(12)
C21 C20 C17 109.23(12)
C20 C21 H21A 109.5
C20 C21 H21B 109.5
H21A C21 H21B 109.5
C20 C21 H21C 109.5
H21A C21 H21C 109.5
H21B C21 H21C 109.5
C20 C22 H22A 109.5
C20 C22 H22B 109.5
H22A C22 H22B 109.5
C20 C22 H22C 109.5
H22A C22 H22C 109.5
H22B C22 H22C 109.5
C16 C15 C23 103.6(14)
C16 C15 C14 104.3(12)
C23 C15 C14 108.8(10)
C16 C15 H15 113.1
C23 C15 H15 113.1
C14 C15 H15 113.1
C15 C23 H23A 109.5
C15 C23 H23B 109.5
H23A C23 H23B 109.5
C15 C23 H23C 109.5
H23A C23 H23C 109.5
H23B C23 H23C 109.5
C15 C16 H16A 109.5
C15 C16 H16B 109.5
H16A C16 H16B 109.5
C15 C16 H16C 109.5
H16A C16 H16C 109.5
H16B C16 H16C 109.5
C16B C15B C14 113.4(7)
C16B C15B C23B 113.2(9)
C14 C15B C23B 107.2(5)
C16B C15B H15B 107.6
C14 C15B H15B 107.6
C23B C15B H15B 107.6
C15B C23B H23D 109.5
C15B C23B H23E 109.5
H23D C23B H23E 109.5
C15B C23B H23F 109.5
H23D C23B H23F 109.5
H23E C23B H23F 109.5
C15B C16B H16D 109.5
C15B C16B H16E 109.5
H16D C16B H16E 109.5
C15B C16B H16F 109.5
H16D C16B H16F 109.5
H16E C16B H16F 109.5

loop_
_geom_bond_atom_site_label_1
_geom_bond_atom_site_label_2
_geom_bond_distance
O1 C20 1.4436(17)
O1 O2 1.4601(13)
O2 C1 1.4340(16)
O3 C1 1.3995(16)
O3 H3 0.8200
O4 C14 1.2074(18)
C1 C2 1.5276(19)
C1 C13 1.5618(17)
C2 C9 1.527(2)
C2 C3 1.532(2)
C2 H2 0.9800
C3 C4 1.526(2)
C3 H3A 0.9700
C3 H3B 0.9700
C4 C5 1.540(2)
C4 C11 1.5475(19)
C4 H4 0.9800
C5 C6 1.498(2)
C5 H5A 0.9700
C5 H5B 0.9700
C6 C7 1.325(2)
C6 H6 0.9300
C7 C8 1.487(3)
C7 C10 1.503(2)
C8 H8A 0.9600
C8 H8B 0.9600
C8 H8C 0.9600
C9 H9A 0.9600
C9 H9B 0.9600
C9 H9C 0.9600
C10 H10A 0.9600
C10 H10B 0.9600
C10 H10C 0.9600
C11 C12 1.541(2)
C11 C19 1.551(2)
C11 C13 1.6080(17)
C12 H12A 0.9600
C12 H12B 0.9600
C12 H12C 0.9600
C13 C17 1.5594(19)
C13 C14 1.5652(18)
C14 C15B 1.521(7)
C14 C15 1.561(11)
C17 C18 1.5281(19)
C17 C20 1.5537(19)
C17 H17 0.9800
C18 C19 1.514(2)
C18 H18A 0.9700
C18 H18B 0.9700
C19 H19A 0.9700
C19 H19B 0.9700
C20 C22 1.525(2)
C20 C21 1.530(2)
C21 H21A 0.9600
C21 H21B 0.9600
C21 H21C 0.9600
C22 H22A 0.9600
C22 H22B 0.9600
C22 H22C 0.9600
C15 C16 1.518(13)
C15 C23 1.547(13)
C15 H15 0.9800
C23 H23A 0.9600
C23 H23B 0.9600
C23 H23C 0.9600
C16 H16A 0.9600
C16 H16B 0.9600
C16 H16C 0.9600
C15B C16B 1.483(8)
C15B C23B 1.532(9)
C15B H15B 0.9800
C23B H23D 0.9600
C23B H23E 0.9600
C23B H23F 0.9600
C16B H16D 0.9600
C16B H16E 0.9600
C16B H16F 0.9600

loop_
_geom_hbond_atom_site_label_D
_geom_hbond_atom_site_label_H
_geom_hbond_atom_site_label_A
_geom_hbond_distance_DH
_geom_hbond_distance_HA
_geom_hbond_distance_DA
_geom_hbond_angle_DHA
_geom_hbond_site_symmetry_A
O3 H3 O1 0.82 2.10 2.8570(13) 152.6 2
C2 H2 O4 0.98 2.38 3.0223(19) 122.9 .
C21 H21B O4 0.96 2.62 3.400(2) 139.1 1_554
